data_2226634
loop_
_publ_author_name
'Suleiman Gwaram, Nura'
'Khaledi, Hamid'
'Mohd Ali, Hapipah'

_publ_section_title
;
 [(1<i>S</i>,2<i>S</i>)-2-(1-{[2-(2-Oxidobenzylideneamino)cyclohexyl]imino}ethyl)phenolato-\k^4^<i>O</i>,<i>N</i>,<i>N</i>',<i>O</i>']copper(II)
;
_journal_coeditor_code PV2290
_journal_issue 7
_journal_name_full 'Acta Crystallographica Section E'
_journal_page_first m813
_journal_paper_doi 10.1107/S1600536810022889
_journal_volume 66
_journal_year 2010
_chemical_formula_iupac '[Cu (C21 H22 N2 O2)]'
_chemical_formula_moiety 'C21 H22 Cu N2 O2'
_chemical_formula_sum 'C21 H22 Cu N2 O2'
_chemical_formula_weight 397.95
_chemical_name_systematic
;
[(1<i>S</i>,2<i>S</i>)-2-(1-{[2-(2-
Oxidobenzylideneamino)cyclohexyl]imino}ethyl)phenolato-
\k^4^<i>O</i>,<i>N</i>,<i>N</i>',<i>O</i>']copper(II)
;
_space_group_IT_number 4
_symmetry_cell_setting monoclinic
_symmetry_space_group_name_Hall 'P 2yb'
_symmetry_space_group_name_H-M 'P 1 21 1'
_atom_sites_solution_hydrogens geom
_atom_sites_solution_primary direct
_atom_sites_solution_secondary difmap
_audit_creation_method SHELXL-97
_cell_angle_alpha 90.00
_cell_angle_beta 111.649(2)
_cell_angle_gamma 90.00
_cell_formula_units_Z 2
_cell_length_a 9.6699(3)
_cell_length_b 7.7324(2)
_cell_length_c 12.1847(4)
_cell_measurement_reflns_used 1422
_cell_measurement_temperature 100(2)
_cell_measurement_theta_max 23.47
_cell_measurement_theta_min 3.19
_cell_volume 846.80(5)
_computing_cell_refinement 'SAINT (Bruker, 2007)'
_computing_data_collection 'APEX2 (Bruker, 2007)'
_computing_data_reduction 'SAINT (Bruker, 2007)'
_computing_molecular_graphics 'X-SEED (Barbour, 2001)'
_computing_publication_material '<i>publCIF</i> (Westrip, 2010)'
_computing_structure_refinement 'SHELXL97 (Sheldrick, 2008)'
_computing_structure_solution 'SHELXS97 (Sheldrick, 2008)'
_diffrn_ambient_temperature 100(2)
_diffrn_measured_fraction_theta_full 0.998
_diffrn_measured_fraction_theta_max 0.991
_diffrn_measurement_device_type 'Bruker APEXII CCD'
_diffrn_measurement_method '\f and \w scans'
_diffrn_radiation_monochromator graphite
_diffrn_radiation_source 'fine-focus sealed tube'
_diffrn_radiation_type MoK\a
_diffrn_radiation_wavelength 0.71073
_diffrn_reflns_av_R_equivalents 0.0534
_diffrn_reflns_av_sigmaI/netI 0.0986
_diffrn_reflns_limit_h_max 13
_diffrn_reflns_limit_h_min -13
_diffrn_reflns_limit_k_max 10
_diffrn_reflns_limit_k_min -10
_diffrn_reflns_limit_l_max 16
_diffrn_reflns_limit_l_min -16
_diffrn_reflns_number 9232
_diffrn_reflns_theta_full 25.00
_diffrn_reflns_theta_max 29.57
_diffrn_reflns_theta_min 1.80
_exptl_absorpt_coefficient_mu 1.308
_exptl_absorpt_correction_T_max 0.9618
_exptl_absorpt_correction_T_min 0.7799
_exptl_absorpt_correction_type multi-scan
_exptl_absorpt_process_details '(SADABS; Sheldrick, 1996)'
_exptl_crystal_colour green
_exptl_crystal_density_diffrn 1.561
_exptl_crystal_density_method 'not measured'
_exptl_crystal_description Block
_exptl_crystal_F_000 414
_exptl_crystal_size_max 0.20
_exptl_crystal_size_mid 0.10
_exptl_crystal_size_min 0.03
_refine_diff_density_max 0.389
_refine_diff_density_min -0.368
_refine_ls_abs_structure_details 'Flack (1983), 2036 Friedel pairs'
_refine_ls_abs_structure_Flack 0.050(15)
_refine_ls_extinction_method none
_refine_ls_goodness_of_fit_ref 0.968
_refine_ls_hydrogen_treatment constr
_refine_ls_matrix_type full
_refine_ls_number_parameters 236
_refine_ls_number_reflns 4573
_refine_ls_number_restraints 1
_refine_ls_restrained_S_all 0.968
_refine_ls_R_factor_all 0.0740
_refine_ls_R_factor_gt 0.0478
_refine_ls_shift/su_max 0.000
_refine_ls_shift/su_mean 0.000
_refine_ls_structure_factor_coef Fsqd
_refine_ls_weighting_details 'calc w=1/[\s^2^(Fo^2^)+(0.0281P)^2^] where P=(Fo^2^+2Fc^2^)/3'
_refine_ls_weighting_scheme calc
_refine_ls_wR_factor_gt 0.0817
_refine_ls_wR_factor_ref 0.0909
_reflns_number_gt 3542
_reflns_number_total 4573
_reflns_threshold_expression I>2\s(I)
_cod_data_source_file pv2290.cif
_cod_data_source_block I
_cod_original_cell_volume 846.80(4)
_cod_original_sg_symbol_H-M 'P 21'
_cod_database_code 2226634
_cod_database_fobs_code 2226634

loop_
_symmetry_equiv_pos_as_xyz
'x, y, z'
'-x, y+1/2, -z'

loop_
_atom_site_type_symbol
_atom_site_label
_atom_site_fract_x
_atom_site_fract_y
_atom_site_fract_z
_atom_site_U_iso_or_equiv
_atom_site_adp_type
_atom_site_calc_flag
_atom_site_refinement_flags
_atom_site_occupancy
_atom_site_disorder_assembly
_atom_site_disorder_group
Cu Cu1 0.09681(4) 0.25280(6) 0.05446(3) 0.01389(10) Uani d . 1 . .
O O1 0.1603(3) 0.2029(3) -0.0696(2) 0.0199(7) Uani d . 1 . .
O O2 0.2941(3) 0.3130(3) 0.1540(2) 0.0179(6) Uani d . 1 . .
N N1 -0.1155(3) 0.2570(8) -0.0484(2) 0.0158(5) Uani d . 1 . .
N N2 0.0262(3) 0.2546(7) 0.1826(2) 0.0148(5) Uani d . 1 . .
C C1 0.0826(4) 0.2231(4) -0.1822(3) 0.0146(8) Uani d . 1 . .
C C2 0.1533(4) 0.1917(5) -0.2626(4) 0.0210(9) Uani d . 1 . .
H H2 0.2528 0.1501 -0.2330 0.025 Uiso calc R 1 . .
C C3 0.0850(4) 0.2184(5) -0.3815(3) 0.0239(10) Uani d . 1 . .
H H3 0.1355 0.1914 -0.4331 0.029 Uiso calc R 1 . .
C C4 -0.0588(4) 0.2855(5) -0.4267(3) 0.0250(11) Uani d . 1 . .
H H4 -0.1056 0.3099 -0.5085 0.030 Uiso calc R 1 . .
C C5 -0.1319(4) 0.3158(5) -0.3509(3) 0.0206(8) Uani d . 1 . .
H H5 -0.2306 0.3595 -0.3825 0.025 Uiso calc R 1 . .
C C6 -0.0671(4) 0.2850(4) -0.2290(3) 0.0142(9) Uani d . 1 . .
C C7 -0.1594(4) 0.3112(4) -0.1567(3) 0.0143(7) Uani d . 1 . .
C C8 -0.3037(4) 0.4067(5) -0.2152(4) 0.0250(10) Uani d . 1 . .
H H8A -0.3788 0.3272 -0.2664 0.038 Uiso calc R 1 . .
H H8B -0.2886 0.5021 -0.2625 0.038 Uiso calc R 1 . .
H H8C -0.3378 0.4531 -0.1546 0.038 Uiso calc R 1 . .
C C9 -0.2129(3) 0.2699(6) 0.0225(3) 0.0135(7) Uani d . 1 . .
H H9 -0.2298 0.3943 0.0363 0.016 Uiso calc R 1 . .
C C10 -0.3627(4) 0.1763(5) -0.0305(3) 0.0185(8) Uani d . 1 . .
H H10A -0.4222 0.2286 -0.1078 0.022 Uiso calc R 1 . .
H H10B -0.3457 0.0531 -0.0438 0.022 Uiso calc R 1 . .
C C11 -0.4481(4) 0.1894(5) 0.0520(3) 0.0198(8) Uani d . 1 . .
H H11A -0.4679 0.3125 0.0631 0.024 Uiso calc R 1 . .
H H11B -0.5450 0.1296 0.0162 0.024 Uiso calc R 1 . .
C C12 -0.3605(4) 0.1086(5) 0.1712(4) 0.0223(9) Uani d . 1 . .
H H12A -0.3504 -0.0172 0.1611 0.027 Uiso calc R 1 . .
H H12B -0.4156 0.1250 0.2247 0.027 Uiso calc R 1 . .
C C13 -0.2067(4) 0.1891(5) 0.2264(3) 0.0189(8) Uani d . 1 . .
H H13A -0.1487 0.1261 0.2998 0.023 Uiso calc R 1 . .
H H13B -0.2163 0.3110 0.2474 0.023 Uiso calc R 1 . .
C C14 -0.1252(4) 0.1816(5) 0.1409(3) 0.0164(8) Uani d . 1 . .
H H14 -0.1162 0.0566 0.1234 0.020 Uiso calc R 1 . .
C C15 0.0955(4) 0.3110(4) 0.2870(3) 0.0174(8) Uani d . 1 . .
H H15 0.0441 0.3094 0.3401 0.021 Uiso calc R 1 . .
C C16 0.2456(4) 0.3770(4) 0.3309(3) 0.0155(8) Uani d . 1 . .
C C17 0.3008(4) 0.4505(5) 0.4447(3) 0.0206(9) Uani d . 1 . .
H H17 0.2403 0.4492 0.4908 0.025 Uiso calc R 1 . .
C C18 0.4390(4) 0.5235(5) 0.4905(4) 0.0221(9) Uani d . 1 . .
H H18 0.4736 0.5739 0.5670 0.026 Uiso calc R 1 . .
C C19 0.5288(4) 0.5227(5) 0.4230(4) 0.0222(9) Uani d . 1 . .
H H19 0.6250 0.5734 0.4539 0.027 Uiso calc R 1 . .
C C20 0.4793(4) 0.4495(5) 0.3123(3) 0.0187(8) Uani d . 1 . .
H H20 0.5437 0.4474 0.2694 0.022 Uiso calc R 1 . .
C C21 0.3353(4) 0.3770(5) 0.2605(3) 0.0174(8) Uani d . 1 . .

loop_
_atom_site_aniso_label
_atom_site_aniso_U_11
_atom_site_aniso_U_22
_atom_site_aniso_U_33
_atom_site_aniso_U_12
_atom_site_aniso_U_13
_atom_site_aniso_U_23
Cu1 0.01095(17) 0.01506(18) 0.0154(2) 0.0002(3) 0.00449(14) 0.0004(3)
O1 0.0160(13) 0.0234(17) 0.0211(15) 0.0011(10) 0.0077(12) -0.0015(10)
O2 0.0134(12) 0.0244(14) 0.0159(14) -0.0023(11) 0.0054(11) -0.0004(10)
N1 0.0127(13) 0.0195(13) 0.0160(13) 0.000(2) 0.0061(11) -0.002(2)
N2 0.0099(12) 0.0176(12) 0.0156(13) 0.002(2) 0.0033(10) 0.000(2)
C1 0.0217(17) 0.004(2) 0.0186(18) -0.0023(14) 0.0084(15) -0.0016(13)
C2 0.0205(19) 0.0154(18) 0.030(2) 0.0004(15) 0.0132(18) -0.0034(16)
C3 0.033(2) 0.020(3) 0.025(2) -0.0004(17) 0.0173(18) -0.0067(16)
C4 0.033(2) 0.024(3) 0.0184(19) -0.0016(18) 0.0100(17) -0.0004(16)
C5 0.0200(19) 0.0220(18) 0.019(2) -0.0013(16) 0.0060(16) 0.0010(15)
C6 0.0173(17) 0.007(2) 0.0190(18) -0.0004(14) 0.0078(14) -0.0013(13)
C7 0.0124(17) 0.0111(16) 0.0185(19) -0.0032(13) 0.0045(15) -0.0039(14)
C8 0.019(2) 0.028(2) 0.024(2) -0.0011(18) 0.0031(18) -0.0012(17)
C9 0.0119(14) 0.0145(19) 0.0157(16) 0.0038(18) 0.0071(12) 0.0025(18)
C10 0.0129(18) 0.0211(19) 0.021(2) -0.0027(16) 0.0060(16) -0.0062(16)
C11 0.0145(18) 0.0249(19) 0.021(2) -0.0025(15) 0.0072(17) -0.0032(15)
C12 0.017(2) 0.021(2) 0.032(3) -0.0038(17) 0.0125(19) 0.0007(17)
C13 0.0188(19) 0.0209(18) 0.019(2) 0.0016(15) 0.0094(16) 0.0028(15)
C14 0.0138(18) 0.0137(17) 0.022(2) 0.0013(15) 0.0071(16) 0.0000(15)
C15 0.0136(18) 0.0157(18) 0.023(2) 0.0034(14) 0.0070(16) 0.0025(15)
C16 0.0151(19) 0.0120(17) 0.016(2) -0.0011(15) 0.0023(15) 0.0047(14)
C17 0.019(2) 0.0207(19) 0.018(2) 0.0039(16) 0.0023(17) 0.0016(16)
C18 0.021(2) 0.021(2) 0.019(2) -0.0014(17) 0.0010(17) -0.0038(17)
C19 0.013(2) 0.017(2) 0.028(2) -0.0020(16) -0.0015(17) 0.0030(17)
C20 0.0131(19) 0.0179(19) 0.024(2) 0.0001(15) 0.0049(17) 0.0045(16)
C21 0.0160(19) 0.0141(18) 0.020(2) -0.0014(15) 0.0049(16) 0.0050(15)

loop_
_atom_type_symbol
_atom_type_description
_atom_type_scat_dispersion_real
_atom_type_scat_dispersion_imag
_atom_type_scat_source
C C 0.0033 0.0016 'International Tables Vol C Tables 4.2.6.8 and 6.1.1.4'
H H 0.0000 0.0000 'International Tables Vol C Tables 4.2.6.8 and 6.1.1.4'
N N 0.0061 0.0033 'International Tables Vol C Tables 4.2.6.8 and 6.1.1.4'
O O 0.0106 0.0060 'International Tables Vol C Tables 4.2.6.8 and 6.1.1.4'
Cu Cu 0.3201 1.2651 'International Tables Vol C Tables 4.2.6.8 and 6.1.1.4'

loop_
_geom_angle_atom_site_label_1
_geom_angle_atom_site_label_2
_geom_angle_atom_site_label_3
_geom_angle_site_symmetry_1
_geom_angle_site_symmetry_3
_geom_angle
_geom_angle_publ_flag
O1 Cu1 O2 . . 90.86(11) ?
O1 Cu1 N2 . . 168.46(17) ?
O2 Cu1 N2 . . 93.06(11) ?
O1 Cu1 N1 . . 93.73(11) ?
O2 Cu1 N1 . . 164.81(18) ?
N2 Cu1 N1 . . 85.27(10) ?
C1 O1 Cu1 . . 126.2(2) ?
C21 O2 Cu1 . . 126.4(2) ?
C7 N1 C9 . . 121.7(3) ?
C7 N1 Cu1 . . 121.6(2) ?
C9 N1 Cu1 . . 111.31(19) ?
C15 N2 C14 . . 124.3(3) ?
C15 N2 Cu1 . . 126.9(3) ?
C14 N2 Cu1 . . 108.9(2) ?
O1 C1 C2 . . 118.1(3) ?
O1 C1 C6 . . 124.3(3) ?
C2 C1 C6 . . 117.4(3) ?
C3 C2 C1 . . 122.9(4) ?
C3 C2 H2 . . 118.6 ?
C1 C2 H2 . . 118.6 ?
C2 C3 C4 . . 119.7(3) ?
C2 C3 H3 . . 120.1 ?
C4 C3 H3 . . 120.1 ?
C5 C4 C3 . . 118.9(4) ?
C5 C4 H4 . . 120.5 ?
C3 C4 H4 . . 120.5 ?
C4 C5 C6 . . 122.9(4) ?
C4 C5 H5 . . 118.5 ?
C6 C5 H5 . . 118.5 ?
C5 C6 C1 . . 118.0(3) ?
C5 C6 C7 . . 118.4(3) ?
C1 C6 C7 . . 123.5(3) ?
N1 C7 C6 . . 121.2(3) ?
N1 C7 C8 . . 122.5(3) ?
C6 C7 C8 . . 116.3(3) ?
C7 C8 H8A . . 109.5 ?
C7 C8 H8B . . 109.5 ?
H8A C8 H8B . . 109.5 ?
C7 C8 H8C . . 109.5 ?
H8A C8 H8C . . 109.5 ?
H8B C8 H8C . . 109.5 ?
N1 C9 C10 . . 115.0(3) ?
N1 C9 C14 . . 105.4(3) ?
C10 C9 C14 . . 107.1(3) ?
N1 C9 H9 . . 109.7 ?
C10 C9 H9 . . 109.7 ?
C14 C9 H9 . . 109.7 ?
C11 C10 C9 . . 110.4(3) ?
C11 C10 H10A . . 109.6 ?
C9 C10 H10A . . 109.6 ?
C11 C10 H10B . . 109.6 ?
C9 C10 H10B . . 109.6 ?
H10A C10 H10B . . 108.1 ?
C12 C11 C10 . . 111.0(3) ?
C12 C11 H11A . . 109.4 ?
C10 C11 H11A . . 109.4 ?
C12 C11 H11B . . 109.4 ?
C10 C11 H11B . . 109.4 ?
H11A C11 H11B . . 108.0 ?
C11 C12 C13 . . 111.4(3) ?
C11 C12 H12A . . 109.4 ?
C13 C12 H12A . . 109.4 ?
C11 C12 H12B . . 109.4 ?
C13 C12 H12B . . 109.4 ?
H12A C12 H12B . . 108.0 ?
C12 C13 C14 . . 110.5(3) ?
C12 C13 H13A . . 109.6 ?
C14 C13 H13A . . 109.6 ?
C12 C13 H13B . . 109.6 ?
C14 C13 H13B . . 109.6 ?
H13A C13 H13B . . 108.1 ?
N2 C14 C13 . . 116.7(3) ?
N2 C14 C9 . . 106.7(3) ?
C13 C14 C9 . . 112.3(3) ?
N2 C14 H14 . . 106.9 ?
C13 C14 H14 . . 106.9 ?
C9 C14 H14 . . 106.9 ?
N2 C15 C16 . . 125.2(3) ?
N2 C15 H15 . . 117.4 ?
C16 C15 H15 . . 117.4 ?
C17 C16 C21 . . 119.9(3) ?
C17 C16 C15 . . 118.1(4) ?
C21 C16 C15 . . 122.0(3) ?
C18 C17 C16 . . 121.9(4) ?
C18 C17 H17 . . 119.1 ?
C16 C17 H17 . . 119.1 ?
C17 C18 C19 . . 118.9(4) ?
C17 C18 H18 . . 120.6 ?
C19 C18 H18 . . 120.6 ?
C20 C19 C18 . . 120.7(4) ?
C20 C19 H19 . . 119.6 ?
C18 C19 H19 . . 119.6 ?
C19 C20 C21 . . 122.0(4) ?
C19 C20 H20 . . 119.0 ?
C21 C20 H20 . . 119.0 ?
O2 C21 C20 . . 118.9(4) ?
O2 C21 C16 . . 124.5(3) ?
C20 C21 C16 . . 116.6(3) ?

loop_
_geom_bond_atom_site_label_1
_geom_bond_atom_site_label_2
_geom_bond_site_symmetry_2
_geom_bond_distance
_geom_bond_publ_flag
Cu1 O1 . 1.870(2) ?
Cu1 O2 . 1.903(2) ?
Cu1 N2 . 1.921(2) ?
Cu1 N1 . 1.972(3) ?
O1 C1 . 1.307(4) ?
O2 C21 . 1.306(4) ?
N1 C7 . 1.298(5) ?
N1 C9 . 1.498(4) ?
N2 C15 . 1.277(4) ?
N2 C14 . 1.474(4) ?
C1 C2 . 1.407(5) ?
C1 C6 . 1.429(5) ?
C2 C3 . 1.368(5) ?
C2 H2 . 0.9500 ?
C3 C4 . 1.394(5) ?
C3 H3 . 0.9500 ?
C4 C5 . 1.374(5) ?
C4 H4 . 0.9500 ?
C5 C6 . 1.403(5) ?
C5 H5 . 0.9500 ?
C6 C7 . 1.481(5) ?
C7 C8 . 1.506(5) ?
C8 H8A . 0.9800 ?
C8 H8B . 0.9800 ?
C8 H8C . 0.9800 ?
C9 C10 . 1.533(5) ?
C9 C14 . 1.538(5) ?
C9 H9 . 1.0000 ?
C10 C11 . 1.522(5) ?
C10 H10A . 0.9900 ?
C10 H10B . 0.9900 ?
C11 C12 . 1.519(5) ?
C11 H11A . 0.9900 ?
C11 H11B . 0.9900 ?
C12 C13 . 1.521(5) ?
C12 H12A . 0.9900 ?
C12 H12B . 0.9900 ?
C13 C14 . 1.522(5) ?
C13 H13A . 0.9900 ?
C13 H13B . 0.9900 ?
C14 H14 . 1.0000 ?
C15 C16 . 1.443(5) ?
C15 H15 . 0.9500 ?
C16 C17 . 1.409(5) ?
C16 C21 . 1.427(5) ?
C17 C18 . 1.366(5) ?
C17 H17 . 0.9500 ?
C18 C19 . 1.400(6) ?
C18 H18 . 0.9500 ?
C19 C20 . 1.376(5) ?
C19 H19 . 0.9500 ?
C20 C21 . 1.415(5) ?
C20 H20 . 0.9500 ?

loop_
_geom_hbond_atom_site_label_D
_geom_hbond_atom_site_label_H
_geom_hbond_atom_site_label_A
_geom_hbond_site_symmetry_A
_geom_hbond_distance_DH
_geom_hbond_distance_HA
_geom_hbond_distance_DA
_geom_hbond_angle_DHA
C9 H9 O1 2 1.00 2.47 3.403(6) 155
C10 H10B O2 2_545 0.99 2.45 3.366(4) 154
